data_4082731
loop_
_publ_author_name
'Petersen, Allan R.'
'Taylor, Russell A.'
'Vicente-Hern\'andez, Inmaculada'
'Heinzer, Jasmin'
'White, Andrew J. P.'
'Britovsek, George J. P.'

_publ_section_title
;
 Light-Driven Methyl Exchange Reactions in Square-Planar Palladium(II) and
 Platinum(II) Complexes
;
_journal_issue 6
_journal_name_full Organometallics
_journal_page_first 1453
_journal_paper_doi 10.1021/om500048t
_journal_volume 33
_journal_year 2014
_chemical_formula_moiety 'C21 H18 N5 Pt, F6 Sb, C3 H6 O'
_chemical_formula_sum 'C24 H24 F6 N5 O Pt Sb'
_chemical_formula_weight 829.32
_chemical_name_systematic
;
 ?
;
_space_group_crystal_system triclinic
_space_group_IT_number 2
_space_group_name_Hall '-P 1'
_space_group_name_H-M_alt 'P -1'
_symmetry_space_group_name_Hall '-P 1'
_symmetry_space_group_name_H-M 'P -1'
_atom_sites_solution_hydrogens mixed
_audit_creation_method SHELXL-2013
_cell_angle_alpha 76.754(2)
_cell_angle_beta 75.232(3)
_cell_angle_gamma 70.253(3)
_cell_formula_units_Z 2
_cell_length_a 8.5949(3)
_cell_length_b 10.6819(3)
_cell_length_c 15.9071(5)
_cell_measurement_reflns_used 14387
_cell_measurement_temperature 173
_cell_measurement_theta_max 71.3380
_cell_measurement_theta_min 2.9080
_cell_volume 1312.63(8)
_computing_cell_refinement CrysAlisPro,
_computing_data_collection CrysAlisPro,
_computing_data_reduction CrysAlisPro,
_computing_molecular_graphics 'Bruker SHELXTL'
_computing_publication_material 'CIFTAB-2013 (Sheldrick, 2013)'
_computing_structure_refinement 'SHELXL-2013 (Sheldrick, 2013)'
_computing_structure_solution 'SHELXS-2013 (Sheldrick, 2013)'
_diffrn_ambient_temperature 173
_diffrn_detector_area_resol_mean 8.2556
_diffrn_measured_fraction_theta_full 0.997
_diffrn_measured_fraction_theta_max 0.988
_diffrn_measurement_device_type 'OD Xcalibur PX Ultra'
_diffrn_measurement_method 'phi and omega scans'
_diffrn_radiation_type CuK\a
_diffrn_radiation_wavelength 1.54184
_diffrn_reflns_av_R_equivalents 0.0308
_diffrn_reflns_av_unetI/netI 0.0238
_diffrn_reflns_Laue_measured_fraction_full 0.997
_diffrn_reflns_Laue_measured_fraction_max 0.988
_diffrn_reflns_limit_h_max 10
_diffrn_reflns_limit_h_min -9
_diffrn_reflns_limit_k_max 12
_diffrn_reflns_limit_k_min -13
_diffrn_reflns_limit_l_max 19
_diffrn_reflns_limit_l_min -18
_diffrn_reflns_number 18164
_diffrn_reflns_point_group_measured_fraction_full 0.997
_diffrn_reflns_point_group_measured_fraction_max 0.988
_diffrn_reflns_theta_full 67.684
_diffrn_reflns_theta_max 71.276
_diffrn_reflns_theta_min 2.909
_diffrn_source 'Enhance Ultra (Cu) X-ray Source'
_exptl_absorpt_coefficient_mu 18.624
_exptl_absorpt_correction_T_max 0.353
_exptl_absorpt_correction_T_min 0.046
_exptl_absorpt_correction_type analytical
_exptl_absorpt_process_details
;
CrysAlisPro, Agilent Technologies,
Version 1.171.36.28 (release 01-02-2013 CrysAlis171 .NET)
(compiled Feb  1 2013,16:14:44)
Analytical numeric absorption correction using a multifaceted crystal
model based on expressions derived by R.C. Clark & J.S. Reid.
(Clark, R. C. & Reid, J. S. (1995). Acta Cryst. A51, 887-897)
;
_exptl_crystal_colour 'Pale yellow'
_exptl_crystal_density_diffrn 2.098
_exptl_crystal_description 'platy needles'
_exptl_crystal_F_000 788
_exptl_crystal_size_max 0.28
_exptl_crystal_size_mid 0.25
_exptl_crystal_size_min 0.07
_refine_diff_density_max 1.081
_refine_diff_density_min -1.383
_refine_diff_density_rms 0.123
_refine_ls_extinction_coef 0.00205(8)
_refine_ls_extinction_expression Fc^*^=kFc[1+0.001xFc^2^\l^3^/sin(2\q)]^-1/4^
_refine_ls_extinction_method SHELXL
_refine_ls_goodness_of_fit_ref 1.063
_refine_ls_hydrogen_treatment mixed
_refine_ls_matrix_type full
_refine_ls_number_parameters 381
_refine_ls_number_reflns 5039
_refine_ls_number_restraints 58
_refine_ls_restrained_S_all 1.062
_refine_ls_R_factor_all 0.0277
_refine_ls_R_factor_gt 0.0263
_refine_ls_shift/su_max 0.001
_refine_ls_shift/su_mean 0.000
_refine_ls_structure_factor_coef Fsqd
_refine_ls_weighting_details 'w=1/[\s^2^(Fo^2^)+(0.0466P)^2^+1.3115P] where P=(Fo^2^+2Fc^2^)/3'
_refine_ls_weighting_scheme calc
_refine_ls_wR_factor_gt 0.0701
_refine_ls_wR_factor_ref 0.0709
_reflns_Friedel_coverage 0.000
_reflns_number_gt 4831
_reflns_number_total 5039
_reflns_threshold_expression 'I > 2\s(I)'
_cod_data_source_file om500048t_si_001.cif
_cod_data_source_block '[Pt(1)Ph](SbF6)'
_cod_original_cell_volume 1312.64(8)
_cod_database_code 4082731
_shelx_space_group_comment
;
The symmetry employed for this shelxl refinement is uniquely defined
by the following loop, which should always be used as a source of
symmetry information in preference to the above space-group names.
They are only intended as comments.
;
_shelxl_version_number 2013-4

loop_
_space_group_symop_operation_xyz
'x, y, z'
'-x, -y, -z'

loop_
_atom_site_label
_atom_site_type_symbol
_atom_site_fract_x
_atom_site_fract_y
_atom_site_fract_z
_atom_site_U_iso_or_equiv
_atom_site_adp_type
_atom_site_occupancy
_atom_site_site_symmetry_order
_atom_site_calc_flag
_atom_site_refinement_flags_posn
_atom_site_refinement_flags_adp
_atom_site_refinement_flags_occupancy
_atom_site_disorder_assembly
_atom_site_disorder_group
Pt Pt 0.70927(2) 0.46529(2) 0.12799(2) 0.02416(8) Uani 1 1 d . . . . .
N1 N 0.7683(4) 0.5246(3) -0.0024(2) 0.0259(6) Uani 1 1 d . . . . .
C2 C 0.8215(5) 0.6326(4) -0.0306(2) 0.0267(7) Uani 1 1 d . . . . .
C3 C 0.8614(5) 0.6760(4) -0.1207(3) 0.0318(8) Uani 1 1 d . . . . .
H3A H 0.8993 0.7534 -0.1422 0.038 Uiso 1 1 calc R U . . .
C4 C 0.8447(5) 0.6041(4) -0.1783(3) 0.0345(9) Uani 1 1 d . . . . .
H4A H 0.8729 0.6315 -0.2400 0.041 Uiso 1 1 calc R U . . .
C5 C 0.7871(5) 0.4921(4) -0.1465(3) 0.0307(8) Uani 1 1 d . . . . .
H5A H 0.7741 0.4432 -0.1859 0.037 Uiso 1 1 calc R U . . .
C6 C 0.7490(5) 0.4527(4) -0.0562(2) 0.0279(8) Uani 1 1 d . . . . .
C7 C 0.8323(5) 0.6942(4) 0.0413(2) 0.0270(7) Uani 1 1 d . . . . .
N8 N 0.7907(4) 0.6290(3) 0.1258(2) 0.0280(7) Uani 1 1 d . . . . .
C9 C 0.8100(5) 0.6780(4) 0.1931(3) 0.0337(8) Uani 1 1 d . . . . .
C10 C 0.8629(6) 0.7958(4) 0.1763(3) 0.0370(9) Uani 1 1 d . . . . .
H10A H 0.8737 0.8300 0.2240 0.044 Uiso 1 1 calc R U . . .
C11 C 0.8978(6) 0.8592(4) 0.0933(3) 0.0380(9) Uani 1 1 d . . . . .
H11A H 0.9313 0.9385 0.0824 0.046 Uiso 1 1 calc R U . . .
C12 C 0.8844(5) 0.8070(4) 0.0231(3) 0.0343(9) Uani 1 1 d . . . . .
H12A H 0.9109 0.8490 -0.0360 0.041 Uiso 1 1 calc R U . . .
N13 N 0.7853(6) 0.6155(5) 0.2751(2) 0.0469(10) Uani 1 1 d D . . . .
H13A H 0.792(7) 0.651(4) 0.3200(18) 0.09(2) Uiso 1 1 d D . . . .
H13B H 0.729(4) 0.555(3) 0.285(5) 0.08(2) Uiso 1 1 d D . . . .
C14 C 0.6827(5) 0.3406(4) -0.0097(2) 0.0272(7) Uani 1 1 d . . . . .
N15 N 0.6502(4) 0.3231(3) 0.0815(2) 0.0264(6) Uani 1 1 d . . . . .
C16 C 0.5844(5) 0.2222(4) 0.1259(3) 0.0313(8) Uani 1 1 d . . . . .
C17 C 0.5547(6) 0.1353(4) 0.0800(3) 0.0354(9) Uani 1 1 d . . . . .
H17A H 0.5113 0.0636 0.1121 0.043 Uiso 1 1 calc R U . . .
C18 C 0.5880(6) 0.1541(5) -0.0089(3) 0.0378(9) Uani 1 1 d . . . . .
H18A H 0.5670 0.0966 -0.0394 0.045 Uiso 1 1 calc R U . . .
C19 C 0.6532(5) 0.2587(4) -0.0555(3) 0.0327(8) Uani 1 1 d . . . . .
H19A H 0.6769 0.2733 -0.1181 0.039 Uiso 1 1 calc R U . . .
N20 N 0.5467(6) 0.2013(4) 0.2136(3) 0.0439(9) Uani 1 1 d D . . . .
H20A H 0.485(4) 0.144(3) 0.237(3) 0.050(16) Uiso 1 1 d D . . . .
H20B H 0.554(5) 0.258(3) 0.245(2) 0.052(16) Uiso 1 1 d D . . . .
C21 C 0.6443(5) 0.4093(4) 0.2608(2) 0.0289(8) Uani 1 1 d . . . . .
C22 C 0.7520(6) 0.3045(5) 0.3092(3) 0.0356(9) Uani 1 1 d . . . . .
H22A H 0.8583 0.2556 0.2794 0.043 Uiso 1 1 calc R U . . .
C23 C 0.7061(7) 0.2706(5) 0.4000(3) 0.0436(10) Uani 1 1 d . . . . .
H23A H 0.7799 0.1979 0.4312 0.052 Uiso 1 1 calc R U . . .
C24 C 0.5539(7) 0.3424(6) 0.4449(3) 0.0478(12) Uani 1 1 d . . . . .
H24A H 0.5237 0.3204 0.5070 0.057 Uiso 1 1 calc R U . . .
C25 C 0.4449(6) 0.4471(5) 0.3984(3) 0.0446(11) Uani 1 1 d . . . . .
H25A H 0.3395 0.4966 0.4287 0.053 Uiso 1 1 calc R U . . .
C26 C 0.4911(5) 0.4790(4) 0.3076(3) 0.0339(9) Uani 1 1 d . . . . .
H26A H 0.4157 0.5505 0.2765 0.041 Uiso 1 1 calc R U . . .
Sb Sb 0.21660(3) 0.92092(3) 0.28270(2) 0.03216(9) Uani 1 1 d . . . . .
F1 F 0.2632(5) 1.0806(3) 0.2823(2) 0.0618(9) Uani 1 1 d . . . . .
F2 F 0.3146(6) 0.8380(4) 0.3797(2) 0.0808(12) Uani 1 1 d . . . . .
F3 F 0.4239(4) 0.8656(4) 0.2068(2) 0.0644(9) Uani 1 1 d . . . . .
F4 F 0.1207(5) 1.0064(3) 0.1824(2) 0.0671(10) Uani 1 1 d . . . . .
F5 F 0.0095(5) 0.9799(4) 0.3547(3) 0.0888(14) Uani 1 1 d . . . . .
F6 F 0.1727(4) 0.7639(3) 0.2758(2) 0.0497(7) Uani 1 1 d . . . . .
O30 O 0.8709(16) 0.6648(13) 0.4233(7) 0.054(3) Uiso 0.383(3) 1 d D U P A 1
C30 C 0.8375(18) 0.7401(15) 0.4746(9) 0.049(5) Uiso 0.383(3) 1 d D U P A 1
C31 C 0.934(3) 0.708(2) 0.5453(13) 0.095(6) Uiso 0.383(3) 1 d D U P A 1
H31A H 1.0209 0.6206 0.5409 0.143 Uiso 0.383(3) 1 calc R U P A 1
H31B H 0.8577 0.7025 0.6026 0.143 Uiso 0.383(3) 1 calc R U P A 1
H31C H 0.9871 0.7778 0.5394 0.143 Uiso 0.383(3) 1 calc R U P A 1
C32 C 0.703(3) 0.8712(17) 0.4655(15) 0.090(5) Uiso 0.383(3) 1 d D U P A 1
H32A H 0.6667 0.8863 0.4093 0.134 Uiso 0.383(3) 1 calc R U P A 1
H32B H 0.7463 0.9442 0.4671 0.134 Uiso 0.383(3) 1 calc R U P A 1
H32C H 0.6063 0.8695 0.5140 0.134 Uiso 0.383(3) 1 calc R U P A 1
O30' O 0.8413(17) 0.7034(14) 0.4171(8) 0.047(3) Uiso 0.338(3) 1 d D U P B 2
C30' C 0.7832(19) 0.7965(15) 0.4554(9) 0.047(4) Uiso 0.338(3) 1 d D U P B 2
C31' C 0.837(3) 0.796(3) 0.5363(12) 0.086(6) Uiso 0.338(3) 1 d D U P B 2
H31D H 0.8756 0.7030 0.5660 0.129 Uiso 0.338(3) 1 calc R U P B 2
H31E H 0.7425 0.8483 0.5756 0.129 Uiso 0.338(3) 1 calc R U P B 2
H31F H 0.9299 0.8360 0.5211 0.129 Uiso 0.338(3) 1 calc R U P B 2
C32' C 0.656(3) 0.913(2) 0.4159(18) 0.095(7) Uiso 0.338(3) 1 d D U P B 2
H32D H 0.6316 0.8894 0.3657 0.143 Uiso 0.338(3) 1 calc R U P B 2
H32E H 0.7002 0.9905 0.3960 0.143 Uiso 0.338(3) 1 calc R U P B 2
H32F H 0.5523 0.9362 0.4601 0.143 Uiso 0.338(3) 1 calc R U P B 2
O30" O 0.7565(18) 0.7848(15) 0.4053(9) 0.060(3) Uiso 0.279(3) 1 d D U P C 3
C30" C 0.826(2) 0.767(2) 0.4641(11) 0.040(5) Uiso 0.279(3) 1 d D U P C 3
C31" C 0.975(3) 0.646(3) 0.474(2) 0.106(9) Uiso 0.279(3) 1 d D U P C 3
H31G H 1.0784 0.6711 0.4493 0.160 Uiso 0.279(3) 1 calc R U P C 3
H31H H 0.9719 0.5776 0.4426 0.160 Uiso 0.279(3) 1 calc R U P C 3
H31I H 0.9712 0.6085 0.5365 0.160 Uiso 0.279(3) 1 calc R U P C 3
C32" C 0.770(3) 0.866(3) 0.5253(15) 0.076(6) Uiso 0.279(3) 1 d D U P C 3
H32G H 0.6634 0.8594 0.5640 0.114 Uiso 0.279(3) 1 calc R U P C 3
H32H H 0.7545 0.9567 0.4916 0.114 Uiso 0.279(3) 1 calc R U P C 3
H32I H 0.8558 0.8465 0.5609 0.114 Uiso 0.279(3) 1 calc R U P C 3

loop_
_atom_site_aniso_label
_atom_site_aniso_U_11
_atom_site_aniso_U_22
_atom_site_aniso_U_33
_atom_site_aniso_U_23
_atom_site_aniso_U_13
_atom_site_aniso_U_12
Pt 0.02829(11) 0.02479(11) 0.01982(10) -0.00230(6) -0.00729(6) -0.00725(7)
N1 0.0287(16) 0.0259(16) 0.0228(14) -0.0019(12) -0.0098(12) -0.0055(13)
C2 0.0270(18) 0.0235(18) 0.0286(18) -0.0023(14) -0.0090(14) -0.0045(14)
C3 0.034(2) 0.030(2) 0.0291(19) 0.0005(15) -0.0093(15) -0.0087(16)
C4 0.035(2) 0.039(2) 0.0259(18) 0.0002(16) -0.0071(15) -0.0098(18)
C5 0.032(2) 0.037(2) 0.0247(17) -0.0072(15) -0.0083(14) -0.0091(17)
C6 0.0251(18) 0.0278(19) 0.0290(18) -0.0043(15) -0.0081(14) -0.0035(15)
C7 0.0290(18) 0.0220(18) 0.0294(18) -0.0031(14) -0.0091(14) -0.0049(14)
N8 0.0315(17) 0.0268(16) 0.0285(16) -0.0049(13) -0.0115(13) -0.0075(13)
C9 0.037(2) 0.037(2) 0.033(2) -0.0079(16) -0.0147(16) -0.0102(17)
C10 0.041(2) 0.035(2) 0.042(2) -0.0111(18) -0.0139(18) -0.0128(18)
C11 0.041(2) 0.032(2) 0.048(2) -0.0076(18) -0.0153(19) -0.0132(18)
C12 0.036(2) 0.030(2) 0.038(2) -0.0020(16) -0.0130(17) -0.0092(17)
N13 0.071(3) 0.059(3) 0.0283(18) -0.0075(17) -0.0145(18) -0.037(2)
C14 0.0239(17) 0.0300(19) 0.0267(17) -0.0048(14) -0.0070(14) -0.0049(15)
N15 0.0291(16) 0.0259(16) 0.0255(15) -0.0043(12) -0.0076(12) -0.0080(13)
C16 0.032(2) 0.029(2) 0.0324(19) -0.0039(15) -0.0064(15) -0.0096(16)
C17 0.037(2) 0.031(2) 0.041(2) -0.0066(17) -0.0067(17) -0.0143(18)
C18 0.039(2) 0.038(2) 0.043(2) -0.0152(18) -0.0068(18) -0.0153(18)
C19 0.034(2) 0.035(2) 0.0319(19) -0.0089(16) -0.0080(16) -0.0098(17)
N20 0.061(3) 0.050(2) 0.0315(18) -0.0014(16) -0.0070(17) -0.035(2)
C21 0.037(2) 0.0287(19) 0.0237(17) -0.0012(14) -0.0083(15) -0.0127(16)
C22 0.039(2) 0.038(2) 0.0284(19) -0.0006(16) -0.0094(16) -0.0109(18)
C23 0.054(3) 0.046(3) 0.032(2) 0.0067(18) -0.017(2) -0.018(2)
C24 0.060(3) 0.065(3) 0.0231(19) 0.001(2) -0.0071(19) -0.031(3)
C25 0.046(3) 0.057(3) 0.030(2) -0.015(2) 0.0007(18) -0.017(2)
C26 0.040(2) 0.038(2) 0.0275(19) -0.0081(16) -0.0088(16) -0.0124(18)
Sb 0.04098(17) 0.02924(15) 0.02659(14) -0.00038(10) -0.00596(11) -0.01388(12)
F1 0.098(3) 0.0515(18) 0.0518(17) -0.0085(14) -0.0127(17) -0.0440(18)
F2 0.125(3) 0.080(3) 0.0509(19) 0.0187(17) -0.053(2) -0.040(2)
F3 0.0501(18) 0.075(2) 0.065(2) -0.0208(17) 0.0088(15) -0.0228(16)
F4 0.097(3) 0.0479(18) 0.067(2) 0.0156(15) -0.053(2) -0.0245(18)
F5 0.069(2) 0.065(2) 0.104(3) -0.027(2) 0.041(2) -0.0167(19)
F6 0.0609(18) 0.0308(14) 0.0616(18) -0.0022(12) -0.0184(14) -0.0174(13)

loop_
_atom_type_symbol
_atom_type_description
_atom_type_scat_dispersion_real
_atom_type_scat_dispersion_imag
_atom_type_scat_source
C C 0.0181 0.0091 'International Tables Vol C Tables 4.2.6.8 and 6.1.1.4'
H H 0.0000 0.0000 'International Tables Vol C Tables 4.2.6.8 and 6.1.1.4'
N N 0.0311 0.0180 'International Tables Vol C Tables 4.2.6.8 and 6.1.1.4'
F F 0.0727 0.0534 'International Tables Vol C Tables 4.2.6.8 and 6.1.1.4'
Sb Sb -0.0562 5.8946 'International Tables Vol C Tables 4.2.6.8 and 6.1.1.4'
Pt Pt -4.5932 6.9264 'International Tables Vol C Tables 4.2.6.8 and 6.1.1.4'
O O 0.0492 0.0322 'International Tables Vol C Tables 4.2.6.8 and 6.1.1.4'

loop_
_geom_angle_atom_site_label_1
_geom_angle_atom_site_label_2
_geom_angle_atom_site_label_3
_geom_angle
N1 Pt C21 178.56(14)
N1 Pt N8 79.33(13)
C21 Pt N8 100.12(14)
N1 Pt N15 79.94(13)
C21 Pt N15 100.60(14)
N8 Pt N15 159.27(13)
C2 N1 C6 123.7(3)
C2 N1 Pt 118.6(3)
C6 N1 Pt 117.6(3)
N1 C2 C3 119.5(4)
N1 C2 C7 113.5(3)
C3 C2 C7 127.0(4)
C4 C3 C2 118.6(4)
C3 C4 C5 120.4(4)
C6 C5 C4 118.9(4)
N1 C6 C5 118.9(4)
N1 C6 C14 113.8(3)
C5 C6 C14 127.3(4)
C12 C7 N8 123.4(4)
C12 C7 C2 120.7(4)
N8 C7 C2 115.9(3)
C9 N8 C7 117.3(3)
C9 N8 Pt 130.2(3)
C7 N8 Pt 112.5(2)
N13 C9 N8 121.0(4)
N13 C9 C10 118.4(4)
N8 C9 C10 120.6(4)
C11 C10 C9 120.5(4)
C10 C11 C12 119.4(4)
C7 C12 C11 118.7(4)
C19 C14 N15 122.5(4)
C19 C14 C6 120.8(4)
N15 C14 C6 116.7(3)
C16 N15 C14 117.7(3)
C16 N15 Pt 130.3(3)
C14 N15 Pt 112.0(3)
N20 C16 N15 121.0(4)
N20 C16 C17 118.2(4)
N15 C16 C17 120.8(4)
C18 C17 C16 120.4(4)
C17 C18 C19 119.5(4)
C14 C19 C18 119.1(4)
C26 C21 C22 117.1(4)
C26 C21 Pt 120.2(3)
C22 C21 Pt 122.6(3)
C23 C22 C21 121.4(4)
C24 C23 C22 120.2(4)
C23 C24 C25 119.5(4)
C26 C25 C24 119.7(4)
C21 C26 C25 122.0(4)
F2 Sb F5 90.7(2)
F2 Sb F3 91.0(2)
F5 Sb F3 178.1(2)
F2 Sb F6 91.79(16)
F5 Sb F6 91.64(17)
F3 Sb F6 89.00(15)
F2 Sb F1 90.96(17)
F5 Sb F1 90.33(18)
F3 Sb F1 88.95(16)
F6 Sb F1 176.59(14)
F2 Sb F4 178.83(19)
F5 Sb F4 90.2(2)
F3 Sb F4 87.99(18)
F6 Sb F4 88.84(14)
F1 Sb F4 88.37(15)
O30 C30 C31 120.5(13)
O30 C30 C32 120.3(12)
C31 C30 C32 119.2(14)
O30' C30' C31' 121.3(13)
O30' C30' C32' 115.8(12)
C31' C30' C32' 122.9(15)
O30" C30" C32" 120.5(14)
O30" C30" C31" 119.2(13)
C32" C30" C31" 120.3(16)

loop_
_geom_bond_atom_site_label_1
_geom_bond_atom_site_label_2
_geom_bond_distance
Pt N1 2.010(3)
Pt C21 2.043(4)
Pt N8 2.082(3)
Pt N15 2.083(3)
N1 C2 1.325(5)
N1 C6 1.346(5)
C2 C3 1.393(5)
C2 C7 1.479(5)
C3 C4 1.384(6)
C4 C5 1.389(6)
C5 C6 1.387(5)
C6 C14 1.465(6)
C7 C12 1.369(6)
C7 N8 1.384(5)
N8 C9 1.362(5)
C9 N13 1.322(6)
C9 C10 1.426(6)
C10 C11 1.349(7)
C11 C12 1.402(6)
C14 C19 1.377(6)
C14 N15 1.387(5)
N15 C16 1.356(5)
C16 N20 1.332(6)
C16 C17 1.424(6)
C17 C18 1.351(7)
C18 C19 1.394(6)
C21 C26 1.391(6)
C21 C22 1.404(6)
C22 C23 1.393(6)
C23 C24 1.380(8)
C24 C25 1.393(8)
C25 C26 1.392(6)
Sb F2 1.847(3)
Sb F5 1.847(3)
Sb F3 1.871(3)
Sb F6 1.871(3)
Sb F1 1.877(3)
Sb F4 1.885(3)
O30 C30 1.192(13)
C30 C31 1.474(15)
C30 C32 1.491(15)
O30' C30' 1.182(14)
C30' C31' 1.473(14)
C30' C32' 1.488(15)
O30" C30" 1.180(15)
C30" C32" 1.478(15)
C30" C31" 1.492(16)
